data_7045533
loop_
_publ_author_name
'Zhang, Ming'
'Wang, Liwen'
'Zeng, Tianyu'
'Shang, Qigao'
'Zhou, Hong'
'Pan, Zhiquan'
'Cheng, Qingrong'

_publ_section_title
;
 Two pure MOF-photocatalysts readily prepared for the degradation of
 methylene blue dye under visible light.
;
_journal_issue 12
_journal_name_full 'Dalton transactions (Cambridge, England : 2003)'
_journal_page_first 4251
_journal_page_last 4258
_journal_paper_doi 10.1039/c8dt00156a
_journal_volume 47
_journal_year 2018
_chemical_formula_sum 'C10 H8 Cl Cu N2 O0'
_chemical_formula_weight 255.18
_space_group_IT_number 142
_space_group_name_Hall '-I 4bd 2c'
_space_group_name_H-M_alt 'I 41/a c d :2'
_symmetry_cell_setting tetragonal
_symmetry_space_group_name_Hall '-I 4bd 2c'
_symmetry_space_group_name_H-M 'I 41/a c d :2'
_atom_sites_solution_hydrogens geom
_atom_sites_solution_primary direct
_atom_sites_solution_secondary difmap
_audit_creation_method SHELXL-97
_audit_update_record
;
2017-04-05 deposited with the CCDC.
2018-02-05 downloaded from the CCDC.
;
_cell_angle_alpha 90.00
_cell_angle_beta 90.00
_cell_angle_gamma 90.00
_cell_formula_units_Z 32
_cell_length_a 14.2202(5)
_cell_length_b 14.2202(5)
_cell_length_c 38.543(4)
_cell_measurement_reflns_used 1924
_cell_measurement_temperature 293(2)
_cell_measurement_theta_max 24.97
_cell_measurement_theta_min 2.87
_cell_volume 7793.9(9)
_computing_cell_refinement 'Bruker SMART'
_computing_data_collection 'Bruker SMART'
_computing_data_reduction 'Bruker SAINT'
_computing_molecular_graphics 'Bruker SHELXTL'
_computing_publication_material 'Bruker SHELXTL'
_computing_structure_refinement 'SHELXL-97 (Sheldrick, 1997)'
_computing_structure_solution 'SHELXS-97 (Sheldrick, 1990)'
_diffrn_ambient_temperature 293(2)
_diffrn_measured_fraction_theta_full 0.987
_diffrn_measured_fraction_theta_max 0.987
_diffrn_measurement_device_type 'PHOTON100 CMOS detector'
_diffrn_measurement_method 'omega scan'
_diffrn_radiation_monochromator 'TRIUMPH curved crystal monochromator'
_diffrn_radiation_source 'fine-focus sealed tube'
_diffrn_radiation_type MoK\a
_diffrn_radiation_wavelength 0.71073
_diffrn_reflns_av_R_equivalents 0.0996
_diffrn_reflns_av_sigmaI/netI 0.0588
_diffrn_reflns_limit_h_max 16
_diffrn_reflns_limit_h_min -11
_diffrn_reflns_limit_k_max 16
_diffrn_reflns_limit_k_min -16
_diffrn_reflns_limit_l_max 45
_diffrn_reflns_limit_l_min -30
_diffrn_reflns_number 10278
_diffrn_reflns_theta_full 24.99
_diffrn_reflns_theta_max 24.99
_diffrn_reflns_theta_min 2.86
_exptl_absorpt_coefficient_mu 2.471
_exptl_absorpt_correction_T_max 0.7452
_exptl_absorpt_correction_T_min 0.5037
_exptl_absorpt_correction_type multi-scan
_exptl_absorpt_process_details 'SADABS (Bruker, 2014)'
_exptl_crystal_colour red
_exptl_crystal_density_diffrn 1.740
_exptl_crystal_density_method 'not measured'
_exptl_crystal_description needle
_exptl_crystal_F_000 4095
_exptl_crystal_size_max 0.21
_exptl_crystal_size_mid 0.19
_exptl_crystal_size_min 0.04
_refine_diff_density_max 0.595
_refine_diff_density_min -0.712
_refine_diff_density_rms 0.119
_refine_ls_extinction_method none
_refine_ls_goodness_of_fit_ref 1.196
_refine_ls_hydrogen_treatment mixed
_refine_ls_matrix_type full
_refine_ls_number_parameters 127
_refine_ls_number_reflns 1696
_refine_ls_number_restraints 0
_refine_ls_restrained_S_all 1.196
_refine_ls_R_factor_all 0.1570
_refine_ls_R_factor_gt 0.0707
_refine_ls_shift/su_max 0.000
_refine_ls_shift/su_mean 0.000
_refine_ls_structure_factor_coef Fsqd
_refine_ls_weighting_details 'calc w=1/[\s^2^(Fo^2^)+(0.0900P)^2^+0.0000P] where P=(Fo^2^+2Fc^2^)/3'
_refine_ls_weighting_scheme calc
_refine_ls_wR_factor_gt 0.1684
_refine_ls_wR_factor_ref 0.2041
_reflns_number_gt 871
_reflns_number_total 1696
_reflns_threshold_expression >2sigma(I)
_cod_data_source_file c8dt00156a2.cif
_cod_data_source_block 1_CCDC1
_cod_depositor_comments 'Adding full bibliography for 7045532--7045533.cif.'
_cod_original_sg_symbol_H-M I41/acd
_cod_database_code 7045533

loop_
_symmetry_equiv_pos_as_xyz
'x, y, z'
'-y+1/4, x+3/4, z+1/4'
'-x+1/2, -y, z+1/2'
'y+1/4, -x+1/4, z+3/4'
'x, -y, -z+1/2'
'y+1/4, x+3/4, -z+3/4'
'-x+1/2, y, -z'
'-y+1/4, -x+1/4, -z+1/4'
'x+1/2, y+1/2, z+1/2'
'-y+3/4, x+5/4, z+3/4'
'-x+1, -y+1/2, z+1'
'y+3/4, -x+3/4, z+5/4'
'x+1/2, -y+1/2, -z+1'
'y+3/4, x+5/4, -z+5/4'
'-x+1, y+1/2, -z+1/2'
'-y+3/4, -x+3/4, -z+3/4'
'-x, -y, -z'
'y-1/4, -x-3/4, -z-1/4'
'x-1/2, y, -z-1/2'
'-y-1/4, x-1/4, -z-3/4'
'-x, y, z-1/2'
'-y-1/4, -x-3/4, z-3/4'
'x-1/2, -y, z'
'y-1/4, x-1/4, z-1/4'
'-x+1/2, -y+1/2, -z+1/2'
'y+1/4, -x-1/4, -z+1/4'
'x, y+1/2, -z'
'-y+1/4, x+1/4, -z-1/4'
'-x+1/2, y+1/2, z'
'-y+1/4, -x-1/4, z-1/4'
'x, -y+1/2, z+1/2'
'y+1/4, x+1/4, z+1/4'

loop_
_atom_site_label
_atom_site_type_symbol
_atom_site_fract_x
_atom_site_fract_y
_atom_site_fract_z
_atom_site_U_iso_or_equiv
_atom_site_adp_type
_atom_site_occupancy
_atom_site_symmetry_multiplicity
_atom_site_calc_flag
_atom_site_refinement_flags
Cu1 Cu -0.93286(8) -0.31986(7) 0.01749(3) 0.0630(5) Uani 1 1 d .
Cl1 Cl -0.89792(13) -0.15597(13) 0.03185(6) 0.0539(6) Uani 1 1 d .
N1 N -0.9116(4) -0.3369(4) -0.03253(18) 0.0447(15) Uani 1 1 d .
N2 N -0.8741(4) -0.3931(4) 0.05544(19) 0.0532(17) Uani 1 1 d .
C1 C -0.8643(6) -0.2737(6) -0.0513(2) 0.063(2) Uani 1 1 d .
H1 H -0.8324 -0.2265 -0.0395 0.076 Uiso 1 1 calc R
C2 C -0.8594(6) -0.2736(6) -0.0869(3) 0.063(2) Uani 1 1 d .
H2 H -0.8249 -0.2276 -0.0984 0.076 Uiso 1 1 calc R
C3 C -0.9068(5) -0.3436(5) -0.1058(2) 0.0420(17) Uani 1 1 d .
C4 C -0.9525(5) -0.4112(5) -0.0863(3) 0.057(2) Uani 1 1 d .
H4 H -0.9825 -0.4613 -0.0971 0.068 Uiso 1 1 calc R
C5 C -0.9530(6) -0.4036(6) -0.0509(3) 0.061(2) Uani 1 1 d .
H5 H -0.9855 -0.4496 -0.0386 0.073 Uiso 1 1 calc R
C6 C -0.8197(5) -0.4682(6) 0.0494(2) 0.057(2) Uani 1 1 d .
H6 H -0.8099 -0.4872 0.0266 0.068 Uiso 1 1 calc R
C7 C -0.7771(5) -0.5188(5) 0.0762(2) 0.0491(19) Uani 1 1 d .
H7 H -0.7405 -0.5712 0.0709 0.059 Uiso 1 1 calc R
C8 C -0.7889(5) -0.4917(5) 0.1107(2) 0.0424(18) Uani 1 1 d .
C9 C -0.8480(5) -0.4136(5) 0.11641(19) 0.0455(18) Uani 1 1 d .
H9 H -0.8607 -0.3930 0.1388 0.055 Uiso 1 1 calc R
C10 C -0.8865(5) -0.3685(5) 0.0883(2) 0.053(2) Uani 1 1 d .
H10 H -0.9244 -0.3164 0.0927 0.064 Uiso 1 1 calc R

loop_
_atom_site_aniso_label
_atom_site_aniso_U_11
_atom_site_aniso_U_22
_atom_site_aniso_U_33
_atom_site_aniso_U_23
_atom_site_aniso_U_13
_atom_site_aniso_U_12
Cu1 0.0770(8) 0.0707(8) 0.0412(8) 0.0071(5) -0.0059(5) 0.0122(5)
Cl1 0.0507(11) 0.0533(11) 0.0576(15) -0.0158(10) -0.0088(11) -0.0032(8)
N1 0.056(4) 0.045(3) 0.033(4) 0.002(3) -0.002(3) 0.001(3)
N2 0.055(4) 0.058(4) 0.047(5) -0.002(4) -0.001(3) 0.012(3)
C1 0.077(6) 0.058(5) 0.054(7) -0.003(5) 0.001(5) -0.013(4)
C2 0.078(6) 0.058(5) 0.054(7) -0.007(5) 0.001(5) -0.022(4)
C3 0.041(4) 0.052(4) 0.034(4) -0.002(4) 0.005(4) 0.008(3)
C4 0.062(5) 0.050(5) 0.058(7) 0.002(5) 0.000(5) -0.015(4)
C5 0.063(6) 0.059(5) 0.062(7) 0.013(5) 0.014(5) -0.009(4)
C6 0.060(5) 0.070(5) 0.040(6) 0.000(4) -0.002(4) 0.009(4)
C7 0.047(4) 0.060(5) 0.040(5) -0.001(4) 0.007(4) 0.009(3)
C8 0.043(4) 0.044(4) 0.040(5) 0.006(3) -0.002(3) 0.001(3)
C9 0.051(4) 0.056(5) 0.029(5) 0.000(4) 0.001(4) 0.007(3)
C10 0.058(5) 0.048(5) 0.053(6) -0.003(4) -0.005(5) 0.014(3)

loop_
_atom_type_symbol
_atom_type_description
_atom_type_scat_dispersion_real
_atom_type_scat_dispersion_imag
_atom_type_scat_source
C C 0.0033 0.0016 'International Tables Vol C Tables 4.2.6.8 and 6.1.1.4'
H H 0.0000 0.0000 'International Tables Vol C Tables 4.2.6.8 and 6.1.1.4'
Cl Cl 0.1484 0.1585 'International Tables Vol C Tables 4.2.6.8 and 6.1.1.4'
Cu Cu 0.3201 1.2651 'International Tables Vol C Tables 4.2.6.8 and 6.1.1.4'
N N 0.0061 0.0033 'International Tables Vol C Tables 4.2.6.8 and 6.1.1.4'
O O 0.0106 0.0060 'International Tables Vol C Tables 4.2.6.8 and 6.1.1.4'

loop_
_geom_angle_atom_site_label_1
_geom_angle_atom_site_label_2
_geom_angle_atom_site_label_3
_geom_angle
_geom_angle_site_symmetry_1
_geom_angle_site_symmetry_3
N1 Cu1 N2 126.5(3) . .
N1 Cu1 Cl1 107.92(18) . .
N2 Cu1 Cl1 104.4(2) . .
N1 Cu1 Cl1 110.45(19) . 11_244
N2 Cu1 Cl1 99.8(2) . 11_244
Cl1 Cu1 Cl1 106.09(8) . 11_244
N1 Cu1 Cu1 101.27(16) . 11_244
N2 Cu1 Cu1 132.2(2) . 11_244
Cl1 Cu1 Cu1 56.90(6) . 11_244
Cl1 Cu1 Cu1 55.29(6) 11_244 11_244
Cu1 Cl1 Cu1 67.81(6) . 11_244
C5 N1 C1 114.6(8) . .
C5 N1 Cu1 123.0(6) . .
C1 N1 Cu1 121.8(6) . .
C10 N2 C6 116.9(7) . .
C10 N2 Cu1 120.7(5) . .
C6 N2 Cu1 122.4(6) . .
N1 C1 C2 124.6(8) . .
N1 C1 H1 117.7 . .
C2 C1 H1 117.7 . .
C1 C2 C3 119.5(8) . .
C1 C2 H2 120.2 . .
C3 C2 H2 120.2 . .
C4 C3 C2 115.9(8) . .
C4 C3 C3 123.2(9) . 16_334
C2 C3 C3 120.9(9) . 16_334
C5 C4 C3 119.3(8) . .
C5 C4 H4 120.3 . .
C3 C4 H4 120.3 . .
N1 C5 C4 126.0(8) . .
N1 C5 H5 117.0 . .
C4 C5 H5 117.0 . .
N2 C6 C7 122.3(8) . .
N2 C6 H6 118.8 . .
C7 C6 H6 118.8 . .
C6 C7 C8 120.6(7) . .
C6 C7 H7 119.7 . .
C8 C7 H7 119.7 . .
C7 C8 C9 116.0(7) . .
C7 C8 C8 122.7(8) . 14_444
C9 C8 C8 121.3(9) . 14_444
C10 C9 C8 118.9(7) . .
C10 C9 H9 120.5 . .
C8 C9 H9 120.5 . .
N2 C10 C9 125.2(7) . .
N2 C10 H10 117.4 . .
C9 C10 H10 117.4 . .

loop_
_geom_bond_atom_site_label_1
_geom_bond_atom_site_label_2
_geom_bond_distance
_geom_bond_site_symmetry_2
Cu1 N1 1.966(7) .
Cu1 N2 1.981(7) .
Cu1 Cl1 2.446(2) .
Cu1 Cl1 2.493(2) 11_244
Cu1 Cu1 2.756(2) 11_244
Cl1 Cu1 2.493(2) 11_244
N1 C5 1.323(11) .
N1 C1 1.336(10) .
N2 C10 1.328(10) .
N2 C6 1.338(10) .
C1 C2 1.372(12) .
C1 H1 0.9300 .
C2 C3 1.406(11) .
C2 H2 0.9300 .
C3 C4 1.382(11) .
C3 C3 1.480(16) 16_334
C4 C5 1.370(12) .
C4 H4 0.9300 .
C5 H5 0.9300 .
C6 C7 1.396(10) .
C6 H6 0.9300 .
C7 C8 1.396(10) .
C7 H7 0.9300 .
C8 C9 1.411(9) .
C8 C8 1.454(14) 14_444
C9 C10 1.372(10) .
C9 H9 0.9300 .
C10 H10 0.9300 .

loop_
_geom_torsion_atom_site_label_1
_geom_torsion_atom_site_label_2
_geom_torsion_atom_site_label_3
_geom_torsion_atom_site_label_4
_geom_torsion
_geom_torsion_site_symmetry_1
_geom_torsion_site_symmetry_4
N1 Cu1 Cl1 Cu1 91.97(18) . 11_244
N2 Cu1 Cl1 Cu1 -131.3(2) . 11_244
Cl1 Cu1 Cl1 Cu1 -26.43(12) 11_244 11_244
N2 Cu1 N1 C5 79.9(7) . .
Cl1 Cu1 N1 C5 -155.8(6) . .
Cl1 Cu1 N1 C5 -40.2(6) 11_244 .
Cu1 Cu1 N1 C5 -97.1(6) 11_244 .
N2 Cu1 N1 C1 -109.6(6) . .
Cl1 Cu1 N1 C1 14.7(7) . .
Cl1 Cu1 N1 C1 130.3(6) 11_244 .
Cu1 Cu1 N1 C1 73.3(6) 11_244 .
N1 Cu1 N2 C10 172.8(6) . .
Cl1 Cu1 N2 C10 47.0(7) . .
Cl1 Cu1 N2 C10 -62.5(7) 11_244 .
Cu1 Cu1 N2 C10 -11.1(8) 11_244 .
N1 Cu1 N2 C6 -6.3(8) . .
Cl1 Cu1 N2 C6 -132.1(6) . .
Cl1 Cu1 N2 C6 118.4(6) 11_244 .
Cu1 Cu1 N2 C6 169.8(5) 11_244 .
C5 N1 C1 C2 1.8(13) . .
Cu1 N1 C1 C2 -169.4(7) . .
N1 C1 C2 C3 0.2(14) . .
C1 C2 C3 C4 -2.8(12) . .
C1 C2 C3 C3 177.3(6) . 16_334
C2 C3 C4 C5 3.3(11) . .
C3 C3 C4 C5 -176.9(6) 16_334 .
C1 N1 C5 C4 -1.3(12) . .
Cu1 N1 C5 C4 169.8(6) . .
C3 C4 C5 N1 -1.3(13) . .
C10 N2 C6 C7 -0.2(12) . .
Cu1 N2 C6 C7 178.9(6) . .
N2 C6 C7 C8 -0.9(12) . .
C6 C7 C8 C9 2.1(10) . .
C6 C7 C8 C8 -176.4(5) . 14_444
C7 C8 C9 C10 -2.2(10) . .
C8 C8 C9 C10 176.3(5) 14_444 .
C6 N2 C10 C9 0.1(13) . .
Cu1 N2 C10 C9 -179.1(6) . .
C8 C9 C10 N2 1.2(12) . .
